data_7045387
loop_
_publ_author_name
'Akhtar, Muhammad Nadeem'
'Lan, Yanhua'
'AlDamen, Murad A.'
'Zheng, Yan-Zhen'
'Anson, Christopher E.'
'Powell, Annie K.'

_publ_section_title
;
 Effect of ligand substitution on the SMM properties of three
 isostructural families of double-cubane Mn<sub>4</sub>Ln<sub>2</sub>
 coordination clusters.
;
_journal_issue 10
_journal_name_full 'Dalton transactions (Cambridge, England : 2003)'
_journal_page_first 3485
_journal_page_last 3495
_journal_paper_doi 10.1039/c7dt04304j
_journal_volume 47
_journal_year 2018
_chemical_formula_moiety 'C62 H74 Gd2 Mn4 N6 O28, 2(C2 H3 N)'
_chemical_formula_sum 'C66 H80 Gd2 Mn4 N8 O28'
_chemical_formula_weight 1967.64
_space_group_crystal_system monoclinic
_space_group_IT_number 14
_space_group_name_Hall '-P 2yn'
_space_group_name_H-M_alt 'P 1 21/n 1'
_symmetry_space_group_name_Hall '-P 2yn'
_symmetry_space_group_name_H-M 'P 1 21/n 1'
_atom_sites_solution_hydrogens mixed
_atom_sites_solution_primary direct
_atom_sites_solution_secondary difmap
_audit_creation_date 2018-01-10
_audit_creation_method
;
Olex2 1.2
(compiled 2017.08.10 svn.r3458 for OlexSys, GUI svn.r5381)
;
_audit_update_record
;
2018-01-12 deposited with the CCDC.
2018-01-24 downloaded from the CCDC.
;
_cell_angle_alpha 90
_cell_angle_beta 99.040(11)
_cell_angle_gamma 90
_cell_formula_units_Z 2
_cell_length_a 12.9107(12)
_cell_length_b 15.4585(10)
_cell_length_c 18.9297(17)
_cell_measurement_reflns_used 8000
_cell_measurement_temperature 200(2)
_cell_measurement_theta_max 25.27
_cell_measurement_theta_min 2.18
_cell_volume 3731.1(6)
_computing_cell_refinement 'IPDS 2.92 (Stoe & Cie GmbH, 1999)'
_computing_data_collection 'IPDS 2.92 (Stoe & Cie GmbH, 1999)'
_computing_data_reduction 'IPDS 2.92 (Stoe & Cie GmbH, 1999)'
_computing_molecular_graphics 'Olex2 (Dolomanov et al., 2009)'
_computing_publication_material 'Olex2 (Dolomanov et al., 2009)'
_computing_structure_refinement 'ShelXL (Sheldrick, 2015)'
_computing_structure_solution 'SHELXTL 6.14 (BrukerAXS Inc., 2003)'
_diffrn_ambient_temperature 200.15
_diffrn_detector_area_resol_mean 6.667
_diffrn_measured_fraction_theta_full 0.958
_diffrn_measured_fraction_theta_max 0.958
_diffrn_measurement_device_type 'Stoe IPDS'
_diffrn_measurement_method '\w scans'
_diffrn_radiation_monochromator graphite
_diffrn_radiation_type MoK\a
_diffrn_radiation_wavelength 0.71073
_diffrn_reflns_av_R_equivalents 0.0745
_diffrn_reflns_av_unetI/netI 0.0847
_diffrn_reflns_Laue_measured_fraction_full 0.958
_diffrn_reflns_Laue_measured_fraction_max 0.958
_diffrn_reflns_limit_h_max 15
_diffrn_reflns_limit_h_min -15
_diffrn_reflns_limit_k_max 18
_diffrn_reflns_limit_k_min -18
_diffrn_reflns_limit_l_max 22
_diffrn_reflns_limit_l_min -22
_diffrn_reflns_number 22837
_diffrn_reflns_point_group_measured_fraction_full 0.958
_diffrn_reflns_point_group_measured_fraction_max 0.958
_diffrn_reflns_theta_full 25.242
_diffrn_reflns_theta_max 25.350
_diffrn_reflns_theta_min 2.179
_diffrn_source 'sealed tube'
_exptl_absorpt_coefficient_mu 2.496
_exptl_absorpt_correction_T_max 0.746
_exptl_absorpt_correction_T_min 0.589
_exptl_absorpt_correction_type multi-scan
_exptl_absorpt_process_details
;
XPREP in SHELXTL 6.14 (BrukerAXS Inc., 2003)
;
_exptl_crystal_colour orange
_exptl_crystal_colour_primary orange
_exptl_crystal_density_diffrn 1.751
_exptl_crystal_description block
_exptl_crystal_F_000 1968
_exptl_crystal_size_max 0.19
_exptl_crystal_size_mid 0.15
_exptl_crystal_size_min 0.12
_refine_diff_density_max 0.708
_refine_diff_density_min -0.438
_refine_diff_density_rms 0.121
_refine_ls_extinction_method none
_refine_ls_goodness_of_fit_ref 0.949
_refine_ls_hydrogen_treatment mixed
_refine_ls_matrix_type full
_refine_ls_number_parameters 494
_refine_ls_number_reflns 6556
_refine_ls_number_restraints 2
_refine_ls_restrained_S_all 0.949
_refine_ls_R_factor_all 0.0629
_refine_ls_R_factor_gt 0.0337
_refine_ls_shift/su_max 0.001
_refine_ls_shift/su_mean 0.000
_refine_ls_structure_factor_coef Fsqd
_refine_ls_weighting_details 'w=1/[\s^2^(Fo^2^)+(0.0175P)^2^] where P=(Fo^2^+2Fc^2^)/3'
_refine_ls_weighting_scheme calc
_refine_ls_wR_factor_gt 0.0652
_refine_ls_wR_factor_ref 0.0688
_reflns_Friedel_coverage 0.000
_reflns_number_gt 4225
_reflns_number_total 6556
_reflns_threshold_expression 'I > 2\s(I)'
_cod_data_source_file c7dt04304j2.cif
_cod_data_source_block 14-mn4gd2
_cod_depositor_comments 'Adding full bibliography for 7045382--7045403.cif.'
_cod_database_code 7045387
_shelx_shelxl_version_number 2017/1
_shelx_space_group_comment
;
The symmetry employed for this shelxl refinement is uniquely defined
by the following loop, which should always be used as a source of
symmetry information in preference to the above space-group names.
They are only intended as comments.
;
_shelx_estimated_absorpt_t_max 0.754
_shelx_estimated_absorpt_t_min 0.649
_olex2_refinement_description
;
1. Fixed Uiso
 At 1.2 times of:
  All C(H) groups, All C(H,H) groups, All O(H) groups
 At 1.5 times of:
  All C(H,H,H) groups
2. Restrained distances
 O3-H3 = O5-H5
 0.88 with sigma of 0.04
3.a Secondary CH2 refined with riding coordinates:
 C1(H1A,H1B), C2(H2A,H2B), C3(H3A,H3B), C4(H4A,H4B), C5(H5A,H5B), C6(H6A,H6B),
 C7(H7A,H7B), C8(H8A,H8B), C9(H9A,H9B), C10(H10A,H10B)
3.b Aromatic/amide H refined with riding coordinates:
 C13(H13), C14(H14), C15(H15), C16(H16), C17(H17), C20(H20), C21(H21),
 C22(H22), C23(H23), C24(H24), C27(H27), C28(H28), C29(H29), C30(H30), C31(H31)
3.c Idealised Me refined as rotating group:
 C42(H42A,H42B,H42C)
;
_olex2_submission_special_instructions 'No special instructions were received'

loop_
_space_group_symop_operation_xyz
'x, y, z'
'-x+1/2, y+1/2, -z+1/2'
'-x, -y, -z'
'x-1/2, -y-1/2, z-1/2'

loop_
_atom_site_label
_atom_site_type_symbol
_atom_site_fract_x
_atom_site_fract_y
_atom_site_fract_z
_atom_site_U_iso_or_equiv
_atom_site_adp_type
_atom_site_occupancy
_atom_site_site_symmetry_order
_atom_site_calc_flag
_atom_site_refinement_flags_posn
Gd1 Gd 0.39444(2) 0.65699(2) 0.42461(2) 0.03311(8) Uani 1 1 d .
Mn1 Mn 0.54637(6) 0.47518(5) 0.43565(4) 0.02939(19) Uani 1 1 d .
Mn2 Mn 0.33210(7) 0.38366(5) 0.46284(4) 0.0335(2) Uani 1 1 d .
O1 O 0.4081(3) 0.5155(2) 0.46579(17) 0.0333(8) Uani 1 1 d .
N1 N 0.3018(4) 0.2598(3) 0.3910(2) 0.0437(12) Uani 1 1 d .
C1 C 0.2203(6) 0.2072(4) 0.4174(3) 0.0610(19) Uani 1 1 d .
H1A H 0.222061 0.147903 0.397912 0.073 Uiso 1 1 calc R
H1B H 0.150587 0.232230 0.399224 0.073 Uiso 1 1 calc R
C2 C 0.2339(6) 0.2026(4) 0.4975(3) 0.0570(18) Uani 1 1 d .
H2A H 0.175202 0.168970 0.511663 0.068 Uiso 1 1 calc R
H2B H 0.299792 0.171256 0.515305 0.068 Uiso 1 1 calc R
N2 N 0.2375(4) 0.2891(3) 0.5320(2) 0.0424(12) Uani 1 1 d .
C3 C 0.4052(5) 0.2165(4) 0.3989(3) 0.0497(16) Uani 1 1 d .
H3A H 0.405853 0.175238 0.358997 0.060 Uiso 1 1 calc R
H3B H 0.416597 0.183327 0.444180 0.060 Uiso 1 1 calc R
C4 C 0.4941(5) 0.2817(4) 0.3991(3) 0.0489(16) Uani 1 1 d .
H4A H 0.562020 0.250734 0.406431 0.059 Uiso 1 1 calc R
H4B H 0.486422 0.310882 0.351978 0.059 Uiso 1 1 calc R
O2 O 0.4944(3) 0.3456(2) 0.45411(16) 0.0380(8) Uani 1 1 d .
C5 C 0.2641(5) 0.2849(4) 0.3142(3) 0.0544(17) Uani 1 1 d .
H5A H 0.325208 0.292621 0.289190 0.065 Uiso 1 1 calc R
H5B H 0.220190 0.237735 0.290041 0.065 Uiso 1 1 calc R
C6 C 0.2030(5) 0.3650(4) 0.3095(3) 0.0543(17) Uani 1 1 d .
H6A H 0.181912 0.382256 0.258955 0.065 Uiso 1 1 calc R
H6B H 0.139023 0.357349 0.331661 0.065 Uiso 1 1 calc R
O3 O 0.2698(3) 0.4286(3) 0.3472(2) 0.0476(10) Uani 1 1 d D
H3 H 0.257(5) 0.488(2) 0.348(3) 0.057 Uiso 1 1 d DR
C7 C 0.2986(5) 0.2851(4) 0.6056(3) 0.0453(15) Uani 1 1 d .
H7A H 0.349753 0.237079 0.608041 0.054 Uiso 1 1 calc R
H7B H 0.250179 0.272332 0.639965 0.054 Uiso 1 1 calc R
C8 C 0.3564(4) 0.3677(3) 0.6275(3) 0.0372(14) Uani 1 1 d .
H8A H 0.305426 0.414093 0.633055 0.045 Uiso 1 1 calc R
H8B H 0.401901 0.359364 0.674234 0.045 Uiso 1 1 calc R
O4 O 0.4190(3) 0.3927(2) 0.57497(17) 0.0350(9) Uani 1 1 d .
C9 C 0.1300(5) 0.3233(4) 0.5305(3) 0.0533(17) Uani 1 1 d .
H9A H 0.103357 0.303558 0.574054 0.064 Uiso 1 1 calc R
H9B H 0.083935 0.298660 0.488659 0.064 Uiso 1 1 calc R
C10 C 0.1230(5) 0.4193(4) 0.5268(4) 0.0628(19) Uani 1 1 d .
H10A H 0.048517 0.437356 0.517300 0.075 Uiso 1 1 calc R
H10B H 0.155652 0.444807 0.572886 0.075 Uiso 1 1 calc R
O5 O 0.1754(3) 0.4486(3) 0.4713(2) 0.0548(11) Uani 1 1 d D
H5 H 0.158(5) 0.501(2) 0.476(3) 0.066 Uiso 1 1 d DR
O6 O 0.4998(3) 0.4690(2) 0.33191(17) 0.0375(9) Uani 1 1 d .
O7 O 0.3944(3) 0.5858(2) 0.31158(18) 0.0384(9) Uani 1 1 d .
C11 C 0.4373(4) 0.5197(3) 0.2921(3) 0.0333(12) Uani 1 1 d .
C12 C 0.4196(5) 0.4959(3) 0.2143(3) 0.0361(13) Uani 1 1 d .
C13 C 0.5008(5) 0.4751(4) 0.1788(3) 0.0505(16) Uani 1 1 d .
H13 H 0.570694 0.475225 0.203567 0.061 Uiso 1 1 calc R
C14 C 0.4810(8) 0.4536(4) 0.1059(4) 0.070(2) Uani 1 1 d .
H14 H 0.537539 0.441504 0.080762 0.084 Uiso 1 1 calc R
C15 C 0.3803(8) 0.4502(4) 0.0715(3) 0.074(2) Uani 1 1 d .
H15 H 0.366953 0.434806 0.022358 0.089 Uiso 1 1 calc R
C16 C 0.2982(7) 0.4686(5) 0.1062(4) 0.073(2) Uani 1 1 d .
H16 H 0.228125 0.464550 0.081920 0.088 Uiso 1 1 calc R
C17 C 0.3181(6) 0.4932(4) 0.1773(3) 0.0536(17) Uani 1 1 d .
H17 H 0.261281 0.508428 0.201162 0.064 Uiso 1 1 calc R
O8 O 0.6881(3) 0.4275(2) 0.4116(2) 0.0463(10) Uani 1 1 d .
O9 O 0.7149(3) 0.3168(2) 0.48836(19) 0.0472(10) Uani 1 1 d .
C18 C 0.7315(4) 0.3567(4) 0.4346(3) 0.0367(13) Uani 1 1 d .
C19 C 0.8103(4) 0.3187(3) 0.3923(3) 0.0357(13) Uani 1 1 d .
C20 C 0.8304(5) 0.3561(4) 0.3289(3) 0.0486(15) Uani 1 1 d .
H20 H 0.796020 0.408390 0.312551 0.058 Uiso 1 1 calc R
C21 C 0.8996(5) 0.3182(4) 0.2895(3) 0.0567(18) Uani 1 1 d .
H21 H 0.913518 0.345013 0.246853 0.068 Uiso 1 1 calc R
C22 C 0.9481(5) 0.2425(5) 0.3118(4) 0.0578(18) Uani 1 1 d .
H22 H 0.995058 0.216196 0.284346 0.069 Uiso 1 1 calc R
C23 C 0.9292(5) 0.2044(4) 0.3734(4) 0.0556(17) Uani 1 1 d .
H23 H 0.963513 0.151819 0.388737 0.067 Uiso 1 1 calc R
C24 C 0.8602(4) 0.2417(4) 0.4140(3) 0.0456(15) Uani 1 1 d .
H24 H 0.847299 0.214320 0.456661 0.055 Uiso 1 1 calc R
O10 O 0.2350(3) 0.7247(2) 0.3572(2) 0.0444(10) Uani 1 1 d .
O11 O 0.2130(3) 0.5885(2) 0.3854(2) 0.0480(10) Uani 1 1 d .
C25 C 0.1775(4) 0.6607(4) 0.3566(2) 0.0376(12) Uani 1 1 d .
C26 C 0.0651(4) 0.6645(4) 0.3208(3) 0.0382(13) Uani 1 1 d .
C27 C 0.0209(5) 0.7446(4) 0.3008(3) 0.0398(14) Uani 1 1 d .
H27 H 0.061019 0.795847 0.311033 0.048 Uiso 1 1 calc R
C28 C -0.0814(5) 0.7498(4) 0.2660(3) 0.0539(17) Uani 1 1 d .
H28 H -0.111425 0.804579 0.252370 0.065 Uiso 1 1 calc R
C29 C -0.1401(5) 0.6754(5) 0.2510(3) 0.0588(18) Uani 1 1 d .
H29 H -0.209975 0.678967 0.226226 0.071 Uiso 1 1 calc R
C30 C -0.0970(6) 0.5956(5) 0.2721(4) 0.067(2) Uani 1 1 d .
H30 H -0.138036 0.544554 0.263367 0.080 Uiso 1 1 calc R
C31 C 0.0057(5) 0.5905(4) 0.3058(3) 0.0550(17) Uani 1 1 d .
H31 H 0.035832 0.535566 0.318826 0.066 Uiso 1 1 calc R
N3 N 0.4489(4) 0.8330(3) 0.3853(3) 0.0481(12) Uani 1 1 d .
O12 O 0.4525(3) 0.7702(2) 0.3431(2) 0.0496(10) Uani 1 1 d .
O13 O 0.4319(4) 0.8150(2) 0.4475(2) 0.0551(12) Uani 1 1 d .
O14 O 0.4567(4) 0.9081(3) 0.3653(3) 0.0845(16) Uani 1 1 d .
N41 N 0.2522(7) 0.0431(6) 0.6340(5) 0.121(3) Uani 1 1 d .
C41 C 0.3066(7) -0.0026(5) 0.6084(5) 0.085(3) Uani 1 1 d .
C42 C 0.3790(7) -0.0543(5) 0.5781(5) 0.098(3) Uani 1 1 d .
H42A H 0.427194 -0.016801 0.556967 0.147 Uiso 1 1 calc GR
H42B H 0.340962 -0.091561 0.540924 0.147 Uiso 1 1 calc GR
H42C H 0.419012 -0.090161 0.615485 0.147 Uiso 1 1 calc GR

loop_
_atom_site_aniso_label
_atom_site_aniso_U_11
_atom_site_aniso_U_22
_atom_site_aniso_U_33
_atom_site_aniso_U_23
_atom_site_aniso_U_13
_atom_site_aniso_U_12
Gd1 0.03663(16) 0.03817(14) 0.02360(12) 0.00305(14) 0.00185(11) 0.00837(15)
Mn1 0.0310(5) 0.0369(4) 0.0196(4) -0.0004(3) 0.0016(4) 0.0045(4)
Mn2 0.0328(5) 0.0388(4) 0.0279(4) -0.0005(3) 0.0017(4) 0.0001(4)
O1 0.035(2) 0.038(2) 0.0262(19) 0.0012(15) 0.0008(18) 0.0050(16)
N1 0.043(3) 0.045(3) 0.041(3) -0.003(2) -0.001(3) -0.007(2)
C1 0.074(5) 0.050(4) 0.056(4) -0.010(3) 0.003(4) -0.023(4)
C2 0.074(5) 0.041(3) 0.053(4) 0.005(3) 0.000(4) -0.018(3)
N2 0.045(3) 0.045(3) 0.035(3) 0.008(2) -0.001(3) -0.004(2)
C3 0.058(4) 0.049(4) 0.037(3) -0.008(3) -0.006(3) 0.005(3)
C4 0.056(4) 0.050(4) 0.040(3) -0.015(3) 0.006(3) 0.012(3)
O2 0.037(2) 0.048(2) 0.0275(18) -0.0064(18) 0.0019(17) 0.0058(19)
C5 0.057(5) 0.065(4) 0.035(3) -0.015(3) -0.010(3) -0.005(3)
C6 0.052(4) 0.060(4) 0.045(4) 0.011(3) -0.012(3) -0.014(3)
O3 0.049(3) 0.050(2) 0.039(2) -0.0032(19) -0.008(2) -0.007(2)
C7 0.045(4) 0.053(4) 0.039(3) 0.012(3) 0.011(3) 0.000(3)
C8 0.043(4) 0.042(3) 0.026(3) 0.005(2) 0.006(3) 0.000(2)
O4 0.035(2) 0.046(2) 0.0241(19) 0.0028(16) 0.0038(18) 0.0010(17)
C9 0.038(4) 0.072(5) 0.049(4) 0.012(3) 0.008(3) -0.004(3)
C10 0.042(4) 0.070(5) 0.079(5) 0.011(4) 0.020(4) 0.011(3)
O5 0.043(3) 0.058(3) 0.065(3) 0.012(2) 0.014(2) 0.011(2)
O6 0.044(2) 0.043(2) 0.0232(19) -0.0028(16) 0.0001(19) 0.0050(18)
O7 0.040(2) 0.045(2) 0.028(2) 0.0015(16) -0.0030(19) 0.0076(18)
C11 0.035(3) 0.038(3) 0.024(3) 0.006(2) -0.004(3) -0.002(3)
C12 0.051(4) 0.033(3) 0.021(3) 0.005(2) -0.003(3) -0.003(3)
C13 0.065(5) 0.054(4) 0.032(3) -0.001(3) 0.005(3) -0.004(3)
C14 0.108(7) 0.068(5) 0.038(4) -0.016(3) 0.019(5) 0.001(4)
C15 0.130(8) 0.069(5) 0.021(3) -0.007(3) 0.000(5) -0.022(5)
C16 0.093(6) 0.078(5) 0.039(4) 0.000(4) -0.016(4) -0.005(4)
C17 0.078(6) 0.046(4) 0.031(3) 0.007(3) -0.010(4) -0.001(3)
O8 0.052(3) 0.044(2) 0.043(2) 0.0007(18) 0.010(2) 0.000(2)
O9 0.046(3) 0.066(3) 0.031(2) 0.0074(18) 0.011(2) 0.0165(19)
C18 0.030(3) 0.050(4) 0.027(3) -0.001(3) -0.005(3) 0.000(3)
C19 0.029(3) 0.042(3) 0.035(3) -0.010(2) 0.003(3) -0.008(2)
C20 0.046(4) 0.059(4) 0.041(3) -0.004(3) 0.007(3) -0.006(3)
C21 0.051(4) 0.081(5) 0.042(4) -0.014(3) 0.021(3) -0.020(4)
C22 0.042(4) 0.080(5) 0.052(4) -0.033(4) 0.009(4) -0.010(4)
C23 0.038(4) 0.065(4) 0.062(4) -0.019(3) -0.001(4) 0.004(3)
C24 0.031(4) 0.059(4) 0.045(4) -0.009(3) 0.000(3) -0.003(3)
O10 0.040(3) 0.050(2) 0.043(2) 0.0124(19) 0.005(2) 0.004(2)
O11 0.047(3) 0.050(2) 0.045(2) 0.0091(19) 0.000(2) 0.011(2)
C25 0.039(3) 0.049(3) 0.025(3) 0.005(3) 0.003(3) 0.011(3)
C26 0.040(3) 0.043(3) 0.032(3) 0.005(3) 0.005(3) 0.006(3)
C27 0.032(4) 0.049(3) 0.038(3) 0.007(3) 0.003(3) 0.009(3)
C28 0.044(4) 0.070(4) 0.047(4) 0.012(3) 0.005(4) 0.016(3)
C29 0.035(4) 0.093(6) 0.046(4) 0.007(3) -0.002(3) 0.002(4)
C30 0.058(5) 0.071(5) 0.067(5) -0.001(4) -0.007(4) -0.011(4)
C31 0.048(5) 0.059(4) 0.055(4) 0.013(3) 0.000(4) 0.009(3)
N3 0.045(3) 0.044(3) 0.052(3) 0.007(3) 0.001(3) -0.001(2)
O12 0.055(3) 0.048(2) 0.046(2) 0.003(2) 0.009(2) 0.003(2)
O13 0.080(3) 0.052(3) 0.031(2) 0.0016(17) 0.002(2) 0.003(2)
O14 0.105(4) 0.049(3) 0.098(4) 0.023(3) 0.012(4) -0.015(3)
N41 0.119(7) 0.124(7) 0.124(7) 0.019(5) 0.033(6) 0.037(6)
C41 0.082(7) 0.079(6) 0.091(6) 0.014(5) 0.005(5) 0.015(5)
C42 0.094(7) 0.083(6) 0.106(7) -0.023(5) -0.019(6) 0.016(5)

loop_
_atom_type_symbol
_atom_type_description
_atom_type_scat_dispersion_real
_atom_type_scat_dispersion_imag
_atom_type_scat_source
C C 0.0033 0.0016 'International Tables Vol C Tables 4.2.6.8 and 6.1.1.4'
H H 0.0000 0.0000 'International Tables Vol C Tables 4.2.6.8 and 6.1.1.4'
N N 0.0061 0.0033 'International Tables Vol C Tables 4.2.6.8 and 6.1.1.4'
O O 0.0106 0.0060 'International Tables Vol C Tables 4.2.6.8 and 6.1.1.4'
Mn Mn 0.3368 0.7283 'International Tables Vol C Tables 4.2.6.8 and 6.1.1.4'
Gd Gd -0.1653 3.9035 'International Tables Vol C Tables 4.2.6.8 and 6.1.1.4'

loop_
_geom_angle_atom_site_label_1
_geom_angle_atom_site_label_2
_geom_angle_atom_site_label_3
_geom_angle
_geom_angle_site_symmetry_1
_geom_angle_site_symmetry_3
O1 Gd1 O2 71.05(12) . 3_666
O1 Gd1 O4 71.92(11) . 3_666
O1 Gd1 O7 81.76(11) . .
O1 Gd1 O9 87.13(12) . 3_666
O1 Gd1 O10 125.80(13) . .
O1 Gd1 O11 74.13(12) . .
O1 Gd1 O12 147.68(12) . .
O1 Gd1 O13 148.85(12) . .
O2 Gd1 O4 65.45(10) 3_666 3_666
O2 Gd1 O11 128.44(11) 3_666 .
O2 Gd1 O12 112.84(13) 3_666 .
O2 Gd1 O13 77.93(12) 3_666 .
O4 Gd1 O11 134.44(11) 3_666 .
O7 Gd1 O2 136.60(11) . 3_666
O7 Gd1 O4 74.38(11) . 3_666
O7 Gd1 O10 81.45(12) . .
O7 Gd1 O11 71.46(12) . .
O7 Gd1 O12 74.47(12) . .
O7 Gd1 O13 124.80(12) . .
O9 Gd1 O2 71.56(12) 3_666 3_666
O9 Gd1 O4 136.24(12) 3_666 3_666
O9 Gd1 O7 141.31(13) 3_666 .
O9 Gd1 O10 75.39(12) 3_666 .
O9 Gd1 O11 69.85(13) 3_666 .
O9 Gd1 O12 125.02(12) 3_666 .
O9 Gd1 O13 80.41(13) 3_666 .
O10 Gd1 O2 141.94(11) . 3_666
O10 Gd1 O4 147.65(11) . 3_666
O10 Gd1 O11 51.66(12) . .
O10 Gd1 O12 72.24(13) . .
O10 Gd1 O13 78.46(14) . .
O12 Gd1 O4 80.69(12) . 3_666
O12 Gd1 O11 116.99(13) . .
O13 Gd1 O4 97.91(13) . 3_666
O13 Gd1 O11 126.27(13) . .
O13 Gd1 O12 50.51(12) . .
O1 Mn1 O1 81.37(16) 3_666 .
O1 Mn1 O2 86.03(13) . .
O1 Mn1 O2 88.12(13) 3_666 .
O1 Mn1 O4 86.50(13) . 3_666
O1 Mn1 O4 88.98(14) 3_666 3_666
O1 Mn1 O6 178.29(15) 3_666 .
O1 Mn1 O8 95.53(15) 3_666 .
O1 Mn1 O8 175.59(14) . .
O4 Mn1 O2 172.32(12) 3_666 .
O6 Mn1 O1 98.62(14) . .
O6 Mn1 O2 93.59(13) . .
O6 Mn1 O4 89.31(14) . 3_666
O6 Mn1 O8 84.58(15) . .
O8 Mn1 O2 90.75(13) . .
O8 Mn1 O4 96.60(14) . 3_666
O1 Mn2 N1 141.55(14) . .
O1 Mn2 N2 141.86(14) . .
O1 Mn2 O3 80.67(13) . .
O1 Mn2 O5 89.33(14) . .
N1 Mn2 N2 76.59(15) . .
O2 Mn2 O1 80.13(13) . .
O2 Mn2 N1 79.20(15) . .
O2 Mn2 N2 116.46(15) . .
O2 Mn2 O3 101.64(13) . .
O2 Mn2 O4 75.40(12) . .
O2 Mn2 O5 169.43(15) . .
O3 Mn2 N1 72.27(15) . .
O3 Mn2 N2 124.27(15) . .
O4 Mn2 O1 76.67(12) . .
O4 Mn2 N1 127.76(15) . .
O4 Mn2 N2 75.27(14) . .
O4 Mn2 O3 157.32(13) . .
O4 Mn2 O5 102.88(14) . .
O5 Mn2 N1 109.27(17) . .
O5 Mn2 N2 72.51(15) . .
O5 Mn2 O3 75.82(15) . .
Mn1 O1 Gd1 104.93(14) 3_666 .
Mn1 O1 Gd1 102.49(13) . .
Mn1 O1 Mn1 98.63(16) 3_666 .
Mn1 O1 Mn2 99.29(14) 3_666 .
Mn1 O1 Mn2 96.48(13) . .
Mn2 O1 Gd1 146.36(17) . .
C1 N1 Mn2 108.5(3) . .
C1 N1 C3 113.4(5) . .
C1 N1 C5 109.1(5) . .
C3 N1 Mn2 104.2(3) . .
C3 N1 C5 111.3(4) . .
C5 N1 Mn2 110.4(3) . .
N1 C1 H1A 109.0 . .
N1 C1 H1B 109.0 . .
N1 C1 C2 113.0(5) . .
H1A C1 H1B 107.8 . .
C2 C1 H1A 109.0 . .
C2 C1 H1B 109.0 . .
C1 C2 H2A 109.0 . .
C1 C2 H2B 109.0 . .
H2A C2 H2B 107.8 . .
N2 C2 C1 113.0(5) . .
N2 C2 H2A 109.0 . .
N2 C2 H2B 109.0 . .
C2 N2 Mn2 106.8(3) . .
C2 N2 C7 110.4(4) . .
C7 N2 Mn2 107.0(3) . .
C9 N2 Mn2 109.0(3) . .
C9 N2 C2 110.4(5) . .
C9 N2 C7 112.9(4) . .
N1 C3 H3A 109.3 . .
N1 C3 H3B 109.3 . .
N1 C3 C4 111.6(5) . .
H3A C3 H3B 108.0 . .
C4 C3 H3A 109.3 . .
C4 C3 H3B 109.3 . .
C3 C4 H4A 109.2 . .
C3 C4 H4B 109.2 . .
H4A C4 H4B 107.9 . .
O2 C4 C3 111.9(4) . .
O2 C4 H4A 109.2 . .
O2 C4 H4B 109.2 . .
Mn1 O2 Gd1 90.87(12) . 3_666
Mn1 O2 Mn2 95.01(14) . .
Mn2 O2 Gd1 110.41(12) . 3_666
C4 O2 Gd1 126.1(3) . 3_666
C4 O2 Mn1 119.1(3) . .
C4 O2 Mn2 110.1(3) . .
N1 C5 H5A 109.3 . .
N1 C5 H5B 109.3 . .
H5A C5 H5B 108.0 . .
C6 C5 N1 111.4(5) . .
C6 C5 H5A 109.3 . .
C6 C5 H5B 109.3 . .
C5 C6 H6A 110.5 . .
C5 C6 H6B 110.5 . .
H6A C6 H6B 108.7 . .
O3 C6 C5 106.0(5) . .
O3 C6 H6A 110.5 . .
O3 C6 H6B 110.5 . .
Mn2 O3 H3 108(4) . .
C6 O3 Mn2 111.0(3) . .
C6 O3 H3 127(4) . .
N2 C7 H7A 109.0 . .
N2 C7 H7B 109.0 . .
N2 C7 C8 112.9(4) . .
H7A C7 H7B 107.8 . .
C8 C7 H7A 109.0 . .
C8 C7 H7B 109.0 . .
C7 C8 H8A 109.6 . .
C7 C8 H8B 109.6 . .
H8A C8 H8B 108.1 . .
O4 C8 C7 110.4(4) . .
O4 C8 H8A 109.6 . .
O4 C8 H8B 109.6 . .
Mn1 O4 Gd1 94.53(13) 3_666 3_666
Mn1 O4 Mn2 93.00(13) 3_666 .
Mn2 O4 Gd1 108.59(12) . 3_666
C8 O4 Gd1 123.9(3) . 3_666
C8 O4 Mn1 118.7(3) . 3_666
C8 O4 Mn2 112.8(3) . .
N2 C9 H9A 108.7 . .
N2 C9 H9B 108.7 . .
N2 C9 C10 114.1(5) . .
H9A C9 H9B 107.6 . .
C10 C9 H9A 108.7 . .
C10 C9 H9B 108.7 . .
C9 C10 H10A 109.9 . .
C9 C10 H10B 109.9 . .
H10A C10 H10B 108.3 . .
O5 C10 C9 108.8(5) . .
O5 C10 H10A 109.9 . .
O5 C10 H10B 109.9 . .
Mn2 O5 H5 132(5) . .
C10 O5 Mn2 116.4(3) . .
C10 O5 H5 94(4) . .
C11 O6 Mn1 128.6(3) . .
C11 O7 Gd1 134.5(3) . .
O6 C11 C12 114.3(5) . .
O7 C11 O6 126.6(5) . .
O7 C11 C12 119.1(5) . .
C13 C12 C11 122.0(6) . .
C13 C12 C17 118.7(5) . .
C17 C12 C11 119.3(5) . .
C12 C13 H13 119.9 . .
C12 C13 C14 120.3(7) . .
C14 C13 H13 119.9 . .
C13 C14 H14 120.3 . .
C15 C14 C13 119.4(7) . .
C15 C14 H14 120.3 . .
C14 C15 H15 119.3 . .
C16 C15 C14 121.3(6) . .
C16 C15 H15 119.3 . .
C15 C16 H16 120.4 . .
C15 C16 C17 119.1(8) . .
C17 C16 H16 120.4 . .
C12 C17 H17 119.4 . .
C16 C17 C12 121.1(7) . .
C16 C17 H17 119.4 . .
C18 O8 Mn1 125.6(3) . .
C18 O9 Gd1 133.3(3) . 3_666
O8 C18 C19 116.8(4) . .
O9 C18 O8 125.8(5) . .
O9 C18 C19 117.4(5) . .
C20 C19 C18 121.8(5) . .
C24 C19 C18 119.9(5) . .
C24 C19 C20 118.1(5) . .
C19 C20 H20 119.6 . .
C21 C20 C19 120.8(6) . .
C21 C20 H20 119.6 . .
C20 C21 H21 119.9 . .
C22 C21 C20 120.1(6) . .
C22 C21 H21 119.9 . .
C21 C22 H22 120.0 . .
C23 C22 C21 120.0(6) . .
C23 C22 H22 120.0 . .
C22 C23 H23 119.6 . .
C22 C23 C24 120.7(6) . .
C24 C23 H23 119.6 . .
C19 C24 C23 120.1(6) . .
C19 C24 H24 120.0 . .
C23 C24 H24 120.0 . .
C25 O10 Gd1 96.6(3) . .
C25 O11 Gd1 90.7(3) . .
O10 C25 Gd1 58.3(3) . .
O10 C25 O11 121.0(5) . .
O10 C25 C26 120.5(5) . .
O11 C25 Gd1 62.7(3) . .
O11 C25 C26 118.5(5) . .
C26 C25 Gd1 178.8(4) . .
C27 C26 C25 119.0(5) . .
C31 C26 C25 121.6(5) . .
C31 C26 C27 119.4(6) . .
C26 C27 H27 119.9 . .
C28 C27 C26 120.1(6) . .
C28 C27 H27 119.9 . .
C27 C28 H28 119.9 . .
C29 C28 C27 120.1(6) . .
C29 C28 H28 119.9 . .
C28 C29 H29 120.0 . .
C28 C29 C30 119.9(7) . .
C30 C29 H29 120.0 . .
C29 C30 H30 120.1 . .
C31 C30 C29 119.8(7) . .
C31 C30 H30 120.1 . .
C26 C31 H31 119.7 . .
C30 C31 C26 120.6(6) . .
C30 C31 H31 119.7 . .
O12 N3 Gd1 58.8(3) . .
O12 N3 O13 116.8(4) . .
O13 N3 Gd1 58.4(3) . .
O14 N3 Gd1 170.9(4) . .
O14 N3 O12 121.1(5) . .
O14 N3 O13 122.0(5) . .
N3 O12 Gd1 95.8(3) . .
N3 O13 Gd1 96.3(3) . .
N41 C41 C42 176.0(10) . .
C41 C42 H42A 109.5 . .
C41 C42 H42B 109.5 . .
C41 C42 H42C 109.5 . .
H42A C42 H42B 109.5 . .
H42A C42 H42C 109.5 . .
H42B C42 H42C 109.5 . .

loop_
_geom_bond_atom_site_label_1
_geom_bond_atom_site_label_2
_geom_bond_distance
_geom_bond_site_symmetry_2
Gd1 O1 2.320(3) .
Gd1 O2 2.509(3) 3_666
Gd1 O4 2.527(3) 3_666
Gd1 O7 2.406(3) .
Gd1 O9 2.367(3) 3_666
Gd1 O10 2.477(4) .
Gd1 O11 2.572(4) .
Gd1 O12 2.524(4) .
Gd1 O13 2.514(4) .
Mn1 O1 2.054(3) .
Mn1 O1 1.872(3) 3_666
Mn1 O2 2.159(4) .
Mn1 O4 2.106(3) 3_666
Mn1 O6 1.964(3) .
Mn1 O8 2.089(4) .
Mn2 O1 2.259(3) .
Mn2 N1 2.345(4) .
Mn2 N2 2.418(4) .
Mn2 O2 2.208(3) .
Mn2 O3 2.317(4) .
Mn2 O4 2.244(4) .
Mn2 O5 2.286(4) .
N1 C1 1.477(7) .
N1 C3 1.480(7) .
N1 C5 1.509(7) .
C1 H1A 0.9900 .
C1 H1B 0.9900 .
C1 C2 1.502(8) .
C2 H2A 0.9900 .
C2 H2B 0.9900 .
C2 N2 1.487(7) .
N2 C7 1.491(7) .
N2 C9 1.480(7) .
C3 H3A 0.9900 .
C3 H3B 0.9900 .
C3 C4 1.527(8) .
C4 H4A 0.9900 .
C4 H4B 0.9900 .
C4 O2 1.434(6) .
C5 H5A 0.9900 .
C5 H5B 0.9900 .
C5 C6 1.463(8) .
C6 H6A 0.9900 .
C6 H6B 0.9900 .
C6 O3 1.423(7) .
O3 H3 0.94(3) .
C7 H7A 0.9900 .
C7 H7B 0.9900 .
C7 C8 1.503(7) .
C8 H8A 0.9900 .
C8 H8B 0.9900 .
C8 O4 1.431(5) .
C9 H9A 0.9900 .
C9 H9B 0.9900 .
C9 C10 1.487(8) .
C10 H10A 0.9900 .
C10 H10B 0.9900 .
C10 O5 1.410(7) .
O5 H5 0.85(3) .
O6 C11 1.282(6) .
O7 C11 1.245(6) .
C11 C12 1.500(7) .
C12 C13 1.369(8) .
C12 C17 1.386(8) .
C13 H13 0.9500 .
C13 C14 1.403(8) .
C14 H14 0.9500 .
C14 C15 1.361(11) .
C15 H15 0.9500 .
C15 C16 1.362(10) .
C16 H16 0.9500 .
C16 C17 1.383(9) .
C17 H17 0.9500 .
O8 C18 1.274(6) .
O9 C18 1.238(6) .
C18 C19 1.509(7) .
C19 C20 1.392(7) .
C19 C24 1.385(7) .
C20 H20 0.9500 .
C20 C21 1.381(8) .
C21 H21 0.9500 .
C21 C22 1.363(9) .
C22 H22 0.9500 .
C22 C23 1.361(9) .
C23 H23 0.9500 .
C23 C24 1.389(8) .
C24 H24 0.9500 .
O10 C25 1.236(6) .
O11 C25 1.294(6) .
C25 C26 1.504(7) .
C26 C27 1.390(7) .
C26 C31 1.382(8) .
C27 H27 0.9500 .
C27 C28 1.382(8) .
C28 H28 0.9500 .
C28 C29 1.382(9) .
C29 H29 0.9500 .
C29 C30 1.386(9) .
C30 H30 0.9500 .
C30 C31 1.381(9) .
C31 H31 0.9500 .
N3 O12 1.262(6) .
N3 O13 1.262(5) .
N3 O14 1.230(6) .
N41 C41 1.156(10) .
C41 C42 1.417(11) .
C42 H42A 0.9800 .
C42 H42B 0.9800 .
C42 H42C 0.9800 .

loop_
_geom_hbond_atom_site_label_D
_geom_hbond_atom_site_label_H
_geom_hbond_atom_site_label_A
_geom_hbond_distance_DH
_geom_hbond_distance_HA
_geom_hbond_distance_DA
_geom_hbond_angle_DHA
_geom_hbond_publ_flag
O3 H3 O11 0.94(3) 1.83(4) 2.709(5) 154(5) yes
O5 H5 O11 0.85(3) 2.37(6) 2.794(5) 111(5) yes
